data_4001277
loop_
_publ_author_name
'Wu, Tao'
'Bu, Xianhui'
'Zhang, Jian'
'Feng, Pingyun'

_publ_section_title
;
 New Zeolitic Imidazolate Frameworks: From Unprecedented Assembly of Cubic
 Clusters to Ordered Cooperative Organization of Complementary Ligands
;
_journal_issue 24
_journal_name_full 'Chemistry of Materials'
_journal_page_first 7377
_journal_paper_doi 10.1021/cm802400f
_journal_volume 20
_journal_year 2008
_chemical_formula_moiety 'C12 H18 N4 O3 Zn'
_chemical_formula_sum 'C12 H18 N4 O3 Zn'
_chemical_formula_weight 331.69
_chemical_name_common TIF-5Zn
_chemical_name_systematic
;
 TIF-5Zn
;
_space_group_IT_number 88
_symmetry_cell_setting tetragonal
_symmetry_space_group_name_Hall '-I 4ad'
_symmetry_space_group_name_H-M 'I 41/a :2'
_atom_sites_solution_hydrogens geom
_atom_sites_solution_primary direct
_atom_sites_solution_secondary difmap
_audit_creation_method SHELXL-97
_cell_angle_alpha 90.00
_cell_angle_beta 90.00
_cell_angle_gamma 90.00
_cell_formula_units_Z 16
_cell_length_a 16.7862(2)
_cell_length_b 16.7862(2)
_cell_length_c 21.3384(5)
_cell_measurement_temperature 150(2)
_cell_volume 6012.66(17)
_computing_cell_refinement BrukerAPEX2
_computing_data_collection BrukerAPEX2
_computing_data_reduction BrukerSAINT
_computing_molecular_graphics OLEX
_computing_publication_material wingx
_computing_structure_refinement 'SHELXL-97 (Sheldrick, 1997)'
_computing_structure_solution 'SHELXS-97 (Sheldrick, 1990)'
_diffrn_ambient_temperature 150(2)
_diffrn_measured_fraction_theta_full 0.999
_diffrn_measured_fraction_theta_max 0.999
_diffrn_radiation_monochromator graphite
_diffrn_radiation_source 'fine-focus sealed tube'
_diffrn_radiation_type MoK\a
_diffrn_radiation_wavelength 0.71073
_diffrn_reflns_av_R_equivalents 0.0785
_diffrn_reflns_av_sigmaI/netI 0.0488
_diffrn_reflns_limit_h_max 17
_diffrn_reflns_limit_h_min -18
_diffrn_reflns_limit_k_max 18
_diffrn_reflns_limit_k_min -17
_diffrn_reflns_limit_l_max 22
_diffrn_reflns_limit_l_min -22
_diffrn_reflns_number 18623
_diffrn_reflns_theta_full 22.49
_diffrn_reflns_theta_max 22.49
_diffrn_reflns_theta_min 2.43
_exptl_absorpt_coefficient_mu 1.628
_exptl_absorpt_correction_type multi-scan
_exptl_absorpt_process_details 'Blessing, Acta Cryst. (1995) A51 33-58'
_exptl_crystal_colour colorless
_exptl_crystal_density_diffrn 1.306
_exptl_crystal_density_method 'not measured'
_exptl_crystal_description block
_exptl_crystal_F_000 2432
_refine_diff_density_max 0.748
_refine_diff_density_min -0.645
_refine_diff_density_rms 0.168
_refine_ls_extinction_method none
_refine_ls_goodness_of_fit_ref 1.175
_refine_ls_hydrogen_treatment mixed
_refine_ls_matrix_type full
_refine_ls_number_parameters 168
_refine_ls_number_reflns 1963
_refine_ls_number_restraints 0
_refine_ls_restrained_S_all 1.175
_refine_ls_R_factor_all 0.1254
_refine_ls_R_factor_gt 0.0938
_refine_ls_shift/su_max 0.002
_refine_ls_shift/su_mean 0.000
_refine_ls_structure_factor_coef Fsqd
_refine_ls_weighting_details 'calc w=1/[\s^2^(Fo^2^)+(0.1350P)^2^+104.0565P] where P=(Fo^2^+2Fc^2^)/3'
_refine_ls_weighting_scheme calc
_refine_ls_wR_factor_gt 0.2741
_refine_ls_wR_factor_ref 0.2959
_reflns_number_gt 1401
_reflns_number_total 1963
_reflns_threshold_expression >2sigma(I)
_cod_data_source_file cm802400f_si_002.cif
_cod_data_source_block TIF-5Zn
_cod_depositor_comments
;
The following automatic conversions were performed:

'_symmetry_cell_setting' value 'Tetragonal' changed to 'tetragonal'
according to /home/saulius/struct/CIF-dictionaries/cif_core.dic
dictionary named 'cif_core.dic' version 2.4.1 from 2010-06-29.

Automatic conversion script
Id: cif_fix_values 1715 2011-07-08 13:25:40Z adriana 
;
_cod_original_sg_symbol_H-M I4(1)/a
_cod_database_code 4001277

loop_
_symmetry_equiv_pos_as_xyz
'x, y, z'
'-x+1/2, -y, z+1/2'
'-y+3/4, x+1/4, z+1/4'
'y+3/4, -x+3/4, z+3/4'
'x+1/2, y+1/2, z+1/2'
'-x+1, -y+1/2, z+1'
'-y+5/4, x+3/4, z+3/4'
'y+5/4, -x+5/4, z+5/4'
'-x, -y, -z'
'x-1/2, y, -z-1/2'
'y-3/4, -x-1/4, -z-1/4'
'-y-3/4, x-3/4, -z-3/4'
'-x+1/2, -y+1/2, -z+1/2'
'x, y+1/2, -z'
'y-1/4, -x+1/4, -z+1/4'
'-y-1/4, x-1/4, -z-1/4'

loop_
_atom_site_label
_atom_site_type_symbol
_atom_site_fract_x
_atom_site_fract_y
_atom_site_fract_z
_atom_site_U_iso_or_equiv
_atom_site_adp_type
_atom_site_occupancy
_atom_site_symmetry_multiplicity
_atom_site_calc_flag
_atom_site_refinement_flags
Zn1 Zn 0.19883(9) 0.40812(9) 0.10773(7) 0.0509(7) Uani 1 1 d .
C1 C 0.2776(8) 0.4298(8) 0.2305(6) 0.058(4) Uani 1 1 d .
H1 H 0.2664 0.3757 0.2403 0.070 Uiso 1 1 calc R
N2 N 0.3075(6) 0.4789(6) 0.2728(5) 0.049(3) Uani 1 1 d .
N1 N 0.2637(7) 0.4593(7) 0.1735(5) 0.057(3) Uani 1 1 d .
C2 C 0.3134(9) 0.5501(9) 0.2402(7) 0.066(4) Uani 1 1 d .
N3 N 0.2117(8) 0.2905(7) 0.1103(6) 0.066(3) Uani 1 1 d .
C6 C 0.2872(13) 0.6045(13) 0.1376(10) 0.108(7) Uani 1 1 d .
H6 H 0.2712 0.5953 0.0955 0.130 Uiso 1 1 calc R
C10 C 0.1709(8) 0.2308(8) 0.1338(6) 0.052(3) Uani 1 1 d .
H10 H 0.1241 0.2395 0.1579 0.062 Uiso 1 1 calc R
N4 N 0.1965(8) 0.1607(7) 0.1233(6) 0.067(3) Uani 1 1 d .
C7 C 0.2892(10) 0.5384(10) 0.1794(7) 0.075(4) Uani 1 1 d .
C3 C 0.3367(13) 0.6274(14) 0.2637(10) 0.118(7) Uani 1 1 d .
H3 H 0.3522 0.6338 0.3063 0.142 Uiso 1 1 calc R
C4 C 0.3363(16) 0.6942(17) 0.2218(12) 0.143(9) Uani 1 1 d .
C11 C 0.2585(17) 0.1691(16) 0.0841(19) 0.204(17) Uani 1 1 d .
H11 H 0.2907 0.1279 0.0670 0.245 Uiso 1 1 calc R
C8 C 0.3167(17) 0.7488(15) 0.1109(12) 0.159(11) Uani 1 1 d .
H8A H 0.3726 0.7529 0.0981 0.238 Uiso 1 1 calc R
H8B H 0.3004 0.7983 0.1316 0.238 Uiso 1 1 calc R
H8C H 0.2834 0.7399 0.0738 0.238 Uiso 1 1 calc R
C9 C 0.3678(18) 0.7752(11) 0.2398(12) 0.152(10) Uani 1 1 d .
H9A H 0.3837 0.7748 0.2840 0.229 Uiso 1 1 calc R
H9B H 0.3262 0.8154 0.2334 0.229 Uiso 1 1 calc R
H9C H 0.4141 0.7882 0.2137 0.229 Uiso 1 1 calc R
C5 C 0.3072(15) 0.6812(13) 0.1549(12) 0.120(7) Uani 1 1 d .
C12 C 0.2662(16) 0.2532(14) 0.0735(15) 0.164(12) Uani 1 1 d .
H12 H 0.3027 0.2782 0.0457 0.197 Uiso 1 1 calc R
O1 O 1.048(5) 0.219(5) 0.298(4) 0.21(3) Uiso 0.33 1 d P
O2 O 1.001(7) 0.174(6) 0.287(5) 0.28(5) Uiso 0.33 1 d P
O3 O 0.911(5) 0.191(5) 0.302(4) 0.24(3) Uiso 0.33 1 d P

loop_
_atom_site_aniso_label
_atom_site_aniso_U_11
_atom_site_aniso_U_22
_atom_site_aniso_U_33
_atom_site_aniso_U_23
_atom_site_aniso_U_13
_atom_site_aniso_U_12
Zn1 0.0596(11) 0.0605(11) 0.0325(9) 0.0033(7) -0.0015(7) -0.0016(7)
C1 0.065(9) 0.066(9) 0.043(9) 0.007(7) -0.002(7) -0.001(7)
N2 0.063(7) 0.051(6) 0.033(6) 0.000(5) -0.003(5) -0.009(5)
N1 0.071(7) 0.064(7) 0.037(7) 0.001(6) -0.004(6) -0.011(6)
C2 0.071(9) 0.068(10) 0.059(10) 0.010(8) -0.009(8) -0.014(7)
N3 0.074(8) 0.054(7) 0.071(8) 0.003(6) 0.018(7) 0.009(6)
C6 0.125(17) 0.110(16) 0.090(15) 0.004(12) -0.003(12) -0.016(13)
C10 0.072(9) 0.046(8) 0.038(8) 0.000(6) 0.010(7) -0.006(7)
N4 0.084(9) 0.059(8) 0.058(8) 0.016(6) 0.006(7) 0.000(6)
C7 0.107(13) 0.078(11) 0.040(9) 0.009(8) -0.019(8) -0.007(9)
C3 0.150(19) 0.128(18) 0.076(14) 0.040(14) -0.010(13) -0.017(15)
C4 0.16(2) 0.16(2) 0.110(19) -0.035(18) -0.005(17) -0.059(18)
C11 0.15(2) 0.12(2) 0.34(5) -0.01(2) 0.16(3) 0.000(17)
C8 0.21(3) 0.13(2) 0.14(2) 0.031(17) 0.00(2) 0.06(2)
C9 0.24(3) 0.072(13) 0.14(2) -0.007(14) -0.03(2) -0.015(16)
C5 0.15(2) 0.090(15) 0.120(19) 0.019(13) 0.001(15) -0.034(13)
C12 0.16(2) 0.085(15) 0.25(3) 0.070(19) 0.07(2) 0.010(15)

loop_
_atom_type_symbol
_atom_type_description
_atom_type_scat_dispersion_real
_atom_type_scat_dispersion_imag
_atom_type_scat_source
C C 0.0033 0.0016 'International Tables Vol C Tables 4.2.6.8 and 6.1.1.4'
H H 0.0000 0.0000 'International Tables Vol C Tables 4.2.6.8 and 6.1.1.4'
N N 0.0061 0.0033 'International Tables Vol C Tables 4.2.6.8 and 6.1.1.4'
O O 0.0106 0.0060 'International Tables Vol C Tables 4.2.6.8 and 6.1.1.4'
Zn Zn 0.2839 1.4301 'International Tables Vol C Tables 4.2.6.8 and 6.1.1.4'

loop_
_geom_angle_atom_site_label_1
_geom_angle_atom_site_label_2
_geom_angle_atom_site_label_3
_geom_angle
_geom_angle_site_symmetry_1
_geom_angle_site_symmetry_3
N2 Zn1 N1 112.7(4) 4_454 .
N2 Zn1 N3 106.8(5) 4_454 .
N1 Zn1 N3 110.7(5) . .
N2 Zn1 N4 109.2(5) 4_454 12_666
N1 Zn1 N4 103.0(5) . 12_666
N3 Zn1 N4 114.6(5) . 12_666
N2 C1 N1 117.2(12) . .
C1 N2 C2 102.9(11) . .
C1 N2 Zn1 125.5(9) . 3
C2 N2 Zn1 131.5(9) . 3
C1 N1 C7 102.5(11) . .
C1 N1 Zn1 125.7(9) . .
C7 N1 Zn1 130.2(9) . .
C7 C2 N2 109.2(13) . .
C7 C2 C3 122.5(15) . .
N2 C2 C3 128.2(14) . .
C10 N3 C12 102.7(13) . .
C10 N3 Zn1 135.5(10) . .
C12 N3 Zn1 121.0(12) . .
C5 C6 C7 124(2) . .
N4 C10 N3 117.6(13) . .
C10 N4 C11 105.9(15) . .
C10 N4 Zn1 135.2(11) . 15
C11 N4 Zn1 118.3(14) . 15
C2 C7 N1 108.1(13) . .
C2 C7 C6 119.1(16) . .
N1 C7 C6 132.4(15) . .
C4 C3 C2 118.9(18) . .
C3 C4 C9 123(2) . .
C3 C4 C5 118(2) . .
C9 C4 C5 119(2) . .
N4 C11 C12 106(2) . .
C6 C5 C8 125(2) . .
C6 C5 C4 118(2) . .
C8 C5 C4 117(2) . .
N3 C12 C11 107.6(19) . .
O2 O1 O3 157(10) . 6_654
O1 O2 O3 120(10) . .
O2 O3 O1 76(5) . 6_654

loop_
_geom_bond_atom_site_label_1
_geom_bond_atom_site_label_2
_geom_bond_distance
_geom_bond_site_symmetry_2
Zn1 N2 1.968(10) 4_454
Zn1 N1 1.973(11) .
Zn1 N3 1.986(11) .
Zn1 N4 1.990(12) 12_666
C1 N2 1.321(16) .
C1 N1 1.334(16) .
N2 C2 1.387(17) .
N2 Zn1 1.968(10) 3
N1 C7 1.401(18) .
C2 C7 1.373(19) .
C2 C3 1.45(3) .
N3 C10 1.314(16) .
N3 C12 1.36(3) .
C6 C5 1.38(3) .
C6 C7 1.42(2) .
C10 N4 1.272(16) .
N4 C11 1.34(2) .
N4 Zn1 1.990(12) 15
C3 C4 1.43(3) .
C4 C9 1.51(3) .
C4 C5 1.53(3) .
C11 C12 1.44(3) .
C8 C5 1.48(3) .
O1 O2 1.11(10) .
O1 O3 1.67(11) 6_654
O2 O3 1.58(12) .
O3 O1 1.67(11) 6_654
